data_7041464
loop_
_publ_author_name
'Wang, Chunhong'
'Xiang, Li'
'Leng, Xuebing'
'Chen, Yaofeng'

_publ_section_title
;
 Rare-earth metal hydrides supported by silicon-bridged boratabenzene
 fluorenyl ligands: synthesis, structure and reactivity.
;
_journal_issue 4
_journal_name_full 'Dalton transactions (Cambridge, England : 2003)'
_journal_page_first 1218
_journal_page_last 1227
_journal_paper_doi 10.1039/c6dt04441g
_journal_volume 46
_journal_year 2017
_chemical_absolute_configuration rmad
_chemical_formula_moiety 'C64 H66 B2 N2 Nd2 Si2'
_chemical_formula_sum 'C64 H66 B2 N2 Nd2 Si2'
_chemical_formula_weight 1229.46
_chemical_name_systematic
;
 ? 
;
_space_group_crystal_system orthorhombic
_space_group_IT_number 33
_space_group_name_Hall 'P 2c -2n'
_space_group_name_H-M_alt 'P n a 21'
_symmetry_space_group_name_Hall 'P 2c -2n'
_symmetry_space_group_name_H-M 'P n a 21'
_atom_sites_solution_hydrogens geom
_audit_creation_date 2016-09-20
_audit_creation_method
;
Olex2 1.2
(compiled 2016.02.19 svn.r3266 for OlexSys, GUI svn.r5227)
;
_audit_update_record
;
2016-11-22 deposited with the CCDC.
2016-12-15 downloaded from the CCDC.
;
_cell_angle_alpha 90
_cell_angle_beta 90
_cell_angle_gamma 90
_cell_formula_units_Z 4
_cell_length_a 23.5043(18)
_cell_length_b 10.7865(8)
_cell_length_c 27.740(2)
_cell_measurement_reflns_used 9974
_cell_measurement_temperature 140(2)
_cell_measurement_theta_max 26.750
_cell_measurement_theta_min 2.27
_cell_volume 7032.9(9)
_computing_cell_refinement 'SAINT v7.68A (Bruker, 2009)'
_computing_data_collection 'Bruker APEX2'
_computing_data_reduction 'SAINT v7.68A (Bruker, 2009)'
_computing_molecular_graphics 'Olex2 (Dolomanov et al., 2009)'
_computing_publication_material 'Olex2 (Dolomanov et al., 2009)'
_computing_structure_refinement 'ShelXL (Sheldrick, 2015)'
_computing_structure_solution 'SHELXS-97 (Sheldrick, 2008)'
_diffrn_ambient_temperature 140.15
_diffrn_measured_fraction_theta_full 1.000
_diffrn_measured_fraction_theta_max 0.998
_diffrn_measurement_device_type 'Bruker APEX-II CCD'
_diffrn_measurement_method '\f and \w scans'
_diffrn_radiation_monochromator graphite
_diffrn_radiation_type MoK\a
_diffrn_radiation_wavelength 0.71073
_diffrn_reflns_av_R_equivalents 0.0681
_diffrn_reflns_av_unetI/netI 0.0783
_diffrn_reflns_Laue_measured_fraction_full 1.000
_diffrn_reflns_Laue_measured_fraction_max 0.998
_diffrn_reflns_limit_h_max 32
_diffrn_reflns_limit_h_min -32
_diffrn_reflns_limit_k_max 14
_diffrn_reflns_limit_k_min -14
_diffrn_reflns_limit_l_max 38
_diffrn_reflns_limit_l_min -38
_diffrn_reflns_number 62875
_diffrn_reflns_point_group_measured_fraction_full 1.000
_diffrn_reflns_point_group_measured_fraction_max 0.998
_diffrn_reflns_theta_full 25.242
_diffrn_reflns_theta_max 29.619
_diffrn_reflns_theta_min 1.468
_diffrn_standards_number 0
_exptl_absorpt_coefficient_mu 1.527
_exptl_absorpt_correction_T_max 0.7459
_exptl_absorpt_correction_T_min 0.6087
_exptl_absorpt_correction_type multi-scan
_exptl_absorpt_process_details
;
SADABS-2008/1 (Bruker,2008) was used for absorption correction.
wR2(int) was 0.0873 before and 0.0672 after correction.
The Ratio of minimum to maximum transmission is 0.8161.
The \l/2 correction factor is 0.0015.
;
_exptl_crystal_colour orange
_exptl_crystal_colour_primary orange
_exptl_crystal_density_diffrn 1.161
_exptl_crystal_density_method 'not measured'
_exptl_crystal_description block
_exptl_crystal_F_000 2488
_exptl_crystal_size_max 0.26
_exptl_crystal_size_mid 0.1
_exptl_crystal_size_min 0.04
_platon_squeeze_details
;

;
_refine_diff_density_max 2.734
_refine_diff_density_min -3.858
_refine_diff_density_rms 0.164
_refine_ls_abs_structure_details
;
 Refined as an inversion twin.
;
_refine_ls_abs_structure_Flack 0.48(3)
_refine_ls_extinction_method none
_refine_ls_goodness_of_fit_ref 1.065
_refine_ls_hydrogen_treatment constr
_refine_ls_matrix_type full
_refine_ls_number_parameters 650
_refine_ls_number_reflns 19092
_refine_ls_number_restraints 92
_refine_ls_restrained_S_all 1.072
_refine_ls_R_factor_all 0.0862
_refine_ls_R_factor_gt 0.0636
_refine_ls_shift/su_max 0.014
_refine_ls_shift/su_mean 0.001
_refine_ls_structure_factor_coef Fsqd
_refine_ls_weighting_details 'w=1/[\s^2^(Fo^2^)+(0.0759P)^2^+14.2915P] where P=(Fo^2^+2Fc^2^)/3'
_refine_ls_weighting_scheme calc
_refine_ls_wR_factor_gt 0.1509
_refine_ls_wR_factor_ref 0.1589
_reflns_Friedel_coverage 0.962
_reflns_Friedel_fraction_full 1.000
_reflns_Friedel_fraction_max 0.998
_reflns_number_gt 14406
_reflns_number_total 19092
_reflns_threshold_expression 'I > 2\s(I)'
_cod_data_source_file c6dt04441g2.cif
_cod_data_source_block 4-Nd
_cod_depositor_comments 'Adding full bibliography for 7041456--7041465.cif.'
_cod_database_code 7041464
_shelx_space_group_comment
;
The symmetry employed for this shelxl refinement is uniquely defined
by the following loop, which should always be used as a source of
symmetry information in preference to the above space-group names.
They are only intended as comments.
;
_shelx_estimated_absorpt_t_max 0.941
_shelx_estimated_absorpt_t_min 0.692
_olex2_refinement_description
;
1. Twinned data refinement
 Scales: 0.52(3) 0.48(3)
2. Fixed Uiso
 At 1.2 times of:
  All C(H) groups, All C(H,H) groups
 At 1.5 times of:
  All C(H,H,H) groups
3. Rigid bond restraints
 C32, C31
 with sigma for 1-2 distances of 0.005 and sigma for 1-3 distances of 0.005
4. Uiso/Uaniso restraints and constraints
C47 \\sim C48: within 2A with sigma of 0.002 and sigma for terminal atoms of
0.004
C21 \\sim C22: within 2A with sigma of 0.002 and sigma for terminal atoms of
0.004
C32 \\sim C33 \\sim C34: within 2A with sigma of 0.005 and sigma for terminal
atoms of 0.01
Uanis(C37) \\sim Ueq, Uanis(C33) \\sim Ueq, Uanis(C32) \\sim Ueq, Uanis(C1)
\\sim Ueq, Uanis(C8) \\sim Ueq, Uanis(C22) \\sim Ueq, Uanis(C38) \\sim Ueq,
Uanis(C49) \\sim Ueq, Uanis(C33) \\sim Ueq, Uanis(C40) \\sim Ueq, Uanis(C48)
\\sim Ueq: with sigma of 0.005 and sigma for terminal atoms of 0.01
Uanis(C32) \\sim Ueq: with sigma of 0.002 and sigma for terminal atoms of 0.004
Uanis(C33) \\sim Ueq: with sigma of 0.0001 and sigma for terminal atoms of
0.0002
Uanis(C7) \\sim Ueq: with sigma of 0.005 and sigma for terminal atoms of 0.01
5.a Ternary CH refined with riding coordinates:
 C20(H20), C19(H19), C18(H18), C17(H17), C44(H44), C43(H43), C42(H42), C41(H41)
5.b Secondary CH2 refined with riding coordinates:
 C21(H21A,H21B), C23(H23A,H23B), C47(H47A,H47B), C45(H45A,H45B)
5.c Me refined with riding coordinates:
 C22(H22A,H22B,H22C), C24(H24A,H24B,H24C), C39(H39A,H39B,H39C), C38(H38A,H38B,
 H38C), C48(H48A,H48B,H48C), C46(H46A,H46B,H46C), C14(H14A,H14B,H14C), C15(H15A,
 H15B,H15C)
5.d Aromatic/amide H refined with riding coordinates:
 C36(H36), C35(H35), C34(H34), C33(H33), C30(H30), C29(H29), C28(H28),
 C27(H27), C3(H3), C4(H4), C5(H5), C6(H6), C9(H9), C10(H10), C11(H11), C12(H12),
  C60(H60), C61(H61), C62(H62), C63(H63), C64(H64), C52(H52), C53(H53),
 C54(H54), C55(H55), C56(H56)
;
_shelx_shelxl_version_number 2014/7
_olex2_submission_special_instructions 'No special instructions were received'

loop_
_space_group_symop_operation_xyz
'x, y, z'
'-x, -y, z+1/2'
'-x+1/2, y+1/2, z+1/2'
'x+1/2, -y+1/2, z'

loop_
_atom_site_label
_atom_site_type_symbol
_atom_site_fract_x
_atom_site_fract_y
_atom_site_fract_z
_atom_site_U_iso_or_equiv
_atom_site_adp_type
_atom_site_occupancy
_atom_site_site_symmetry_order
_atom_site_calc_flag
_atom_site_refinement_flags_posn
_atom_site_refinement_flags_adp
Nd1 Nd 0.09276(2) -0.07954(5) 1.01666(2) 0.02091(12) Uani 1 1 d . .
Nd2 Nd -0.04532(2) 0.08526(5) 0.98232(2) 0.02224(12) Uani 1 1 d . .
Si1 Si -0.05925(12) -0.2234(3) 1.06777(13) 0.0284(7) Uani 1 1 d . .
Si2 Si 0.10666(13) 0.2306(3) 0.93198(12) 0.0261(7) Uani 1 1 d . .
N1 N 0.2008(4) -0.3080(9) 1.0980(3) 0.0224(19) Uani 1 1 d . .
N2 N -0.1539(4) 0.3123(9) 0.8982(4) 0.028(2) Uani 1 1 d . .
C16 C 0.0232(4) -0.2269(10) 1.0698(4) 0.023(2) Uani 1 1 d . .
C20 C 0.0519(4) -0.1584(11) 1.1057(4) 0.027(2) Uani 1 1 d . .
H20 H 0.0299 -0.0992 1.1263 0.032 Uiso 1 1 calc R .
C19 C 0.1089(5) -0.1707(11) 1.1128(3) 0.022(2) Uani 1 1 d . .
H19 H 0.1283 -0.1168 1.1371 0.027 Uiso 1 1 calc R .
B1 B 0.1440(5) -0.2701(10) 1.0857(4) 0.021(2) Uani 1 1 d . .
C18 C 0.1097(4) -0.3308(9) 1.0441(4) 0.021(2) Uani 1 1 d . .
H18 H 0.1289 -0.3898 1.0215 0.025 Uiso 1 1 calc R .
C17 C 0.0524(4) -0.3135(10) 1.0418(4) 0.024(2) Uani 1 1 d . .
H17 H 0.0304 -0.3614 1.0171 0.028 Uiso 1 1 calc R .
C21 C 0.2335(6) -0.2539(14) 1.1383(5) 0.041(3) Uani 1 1 d . U
H21A H 0.2708 -0.2267 1.1256 0.050 Uiso 1 1 calc R .
H21B H 0.2131 -0.1789 1.1495 0.050 Uiso 1 1 calc R .
C22 C 0.2437(7) -0.3332(16) 1.1799(5) 0.057(3) Uani 1 1 d . U
H22A H 0.2656 -0.2874 1.2041 0.086 Uiso 1 1 calc R .
H22B H 0.2072 -0.3588 1.1938 0.086 Uiso 1 1 calc R .
H22C H 0.2651 -0.4068 1.1699 0.086 Uiso 1 1 calc R .
C23 C 0.2311(4) -0.4023(10) 1.0723(5) 0.028(2) Uani 1 1 d . .
H23A H 0.2723 -0.3873 1.0765 0.033 Uiso 1 1 calc R .
H23B H 0.2224 -0.3935 1.0376 0.033 Uiso 1 1 calc R .
C24 C 0.2185(6) -0.5351(12) 1.0871(5) 0.041(3) Uani 1 1 d . .
H24A H 0.2413 -0.5919 1.0675 0.061 Uiso 1 1 calc R .
H24B H 0.2281 -0.5464 1.1212 0.061 Uiso 1 1 calc R .
H24C H 0.1780 -0.5527 1.0822 0.061 Uiso 1 1 calc R .
C39 C -0.0821(5) -0.3644(12) 1.0343(6) 0.050(4) Uani 1 1 d . .
H39A H -0.0631 -0.4374 1.0479 0.076 Uiso 1 1 calc R .
H39B H -0.1234 -0.3741 1.0371 0.076 Uiso 1 1 calc R .
H39C H -0.0717 -0.3559 1.0002 0.076 Uiso 1 1 calc R .
C38 C -0.0829(6) -0.2457(17) 1.1329(5) 0.051(4) Uani 1 1 d . U
H38A H -0.0651 -0.3206 1.1461 0.077 Uiso 1 1 calc R .
H38B H -0.0713 -0.1736 1.1520 0.077 Uiso 1 1 calc R .
H38C H -0.1244 -0.2542 1.1340 0.077 Uiso 1 1 calc R .
C25 C -0.0933(5) -0.0820(10) 1.0441(4) 0.028(2) Uani 1 1 d . .
C37 C -0.1321(4) -0.0709(10) 1.0021(4) 0.024(2) Uani 1 1 d . U
C36 C -0.1413(5) -0.1523(11) 0.9627(4) 0.030(2) Uani 1 1 d . .
H36 H -0.1224 -0.2300 0.9609 0.036 Uiso 1 1 calc R .
C35 C -0.1789(5) -0.1148(11) 0.9269(5) 0.032(3) Uani 1 1 d . .
H35 H -0.1855 -0.1687 0.9004 0.038 Uiso 1 1 calc R .
C34 C -0.2072(5) -0.0022(11) 0.9282(5) 0.034(2) Uani 1 1 d . U
H34 H -0.2334 0.0186 0.9035 0.041 Uiso 1 1 calc R .
C33 C -0.1971(4) 0.0808(10) 0.9659(4) 0.0234(16) Uani 1 1 d . U
H33 H -0.2158 0.1588 0.9668 0.028 Uiso 1 1 calc R .
C32 C -0.1599(4) 0.0480(9) 1.0012(4) 0.0191(17) Uani 1 1 d . U
C31 C -0.1381(5) 0.1231(10) 1.0414(4) 0.028(2) Uani 1 1 d . U
C30 C -0.1480(5) 0.2378(13) 1.0560(5) 0.038(3) Uani 1 1 d . .
H30 H -0.1701 0.2928 1.0369 0.046 Uiso 1 1 calc R .
C29 C -0.1246(6) 0.2778(15) 1.1012(6) 0.051(4) Uani 1 1 d . .
H29 H -0.1335 0.3579 1.1133 0.061 Uiso 1 1 calc R .
C28 C -0.0883(6) 0.1980(15) 1.1281(5) 0.048(4) Uani 1 1 d . .
H28 H -0.0713 0.2268 1.1571 0.058 Uiso 1 1 calc R .
C27 C -0.0779(5) 0.0828(12) 1.1127(4) 0.032(3) Uani 1 1 d . .
H27 H -0.0552 0.0290 1.1318 0.038 Uiso 1 1 calc R .
C26 C -0.1012(5) 0.0377(13) 1.0664(5) 0.038(3) Uani 1 1 d . .
C40 C 0.0293(4) 0.2329(10) 0.9285(4) 0.021(2) Uani 1 1 d . U
C44 C -0.0051(4) 0.3170(9) 0.9580(4) 0.022(2) Uani 1 1 d . .
H44 H 0.0149 0.3654 0.9837 0.026 Uiso 1 1 calc R .
C43 C -0.0648(4) 0.3346(10) 0.9532(4) 0.023(2) Uani 1 1 d . .
H43 H -0.0847 0.3922 0.9758 0.028 Uiso 1 1 calc R .
B2 B -0.0981(5) 0.2767(11) 0.9127(5) 0.027(3) Uani 1 1 d . .
C42 C -0.0638(4) 0.1759(10) 0.8861(4) 0.027(2) Uani 1 1 d . .
H42 H -0.0828 0.1221 0.8615 0.032 Uiso 1 1 calc R .
C41 C -0.0038(5) 0.1670(10) 0.8936(4) 0.024(2) Uani 1 1 d . .
H41 H 0.0169 0.1044 0.8737 0.028 Uiso 1 1 calc R .
C47 C -0.1844(7) 0.2598(15) 0.8589(7) 0.056(3) Uani 1 1 d . U
H47A H -0.2213 0.2285 0.8712 0.068 Uiso 1 1 calc R .
H47B H -0.1627 0.1875 0.8469 0.068 Uiso 1 1 calc R .
C48 C -0.1959(8) 0.3443(17) 0.8174(7) 0.071(4) Uani 1 1 d . U
H48A H -0.2170 0.2993 0.7925 0.107 Uiso 1 1 calc R .
H48B H -0.2185 0.4151 0.8285 0.107 Uiso 1 1 calc R .
H48C H -0.1598 0.3741 0.8041 0.107 Uiso 1 1 calc R .
C45 C -0.1857(5) 0.4063(11) 0.9270(5) 0.037(3) Uani 1 1 d . .
H45A H -0.1763 0.3960 0.9616 0.044 Uiso 1 1 calc R .
H45B H -0.2271 0.3923 0.9231 0.044 Uiso 1 1 calc R .
C46 C -0.1713(7) 0.5381(12) 0.9114(6) 0.052(4) Uani 1 1 d . .
H46A H -0.1929 0.5971 0.9310 0.078 Uiso 1 1 calc R .
H46B H -0.1305 0.5528 0.9158 0.078 Uiso 1 1 calc R .
H46C H -0.1813 0.5491 0.8774 0.078 Uiso 1 1 calc R .
C14 C 0.1326(6) 0.2532(15) 0.8693(6) 0.053(4) Uani 1 1 d . .
H14A H 0.1743 0.2528 0.8691 0.079 Uiso 1 1 calc R .
H14B H 0.1184 0.1860 0.8489 0.079 Uiso 1 1 calc R .
H14C H 0.1188 0.3329 0.8570 0.079 Uiso 1 1 calc R .
C15 C 0.1298(6) 0.3697(11) 0.9676(6) 0.043(4) Uani 1 1 d . .
H15A H 0.1714 0.3707 0.9700 0.065 Uiso 1 1 calc R .
H15B H 0.1168 0.4453 0.9514 0.065 Uiso 1 1 calc R .
H15C H 0.1132 0.3658 1.0000 0.065 Uiso 1 1 calc R .
C1 C 0.1429(4) 0.0853(10) 0.9554(4) 0.026(2) Uani 1 1 d . U
C2 C 0.1474(4) -0.0263(9) 0.9287(3) 0.0181(19) Uani 1 1 d . .
C3 C 0.1232(5) -0.0685(12) 0.8849(4) 0.034(3) Uani 1 1 d . .
H3 H 0.1002 -0.0155 0.8657 0.041 Uiso 1 1 calc R .
C4 C 0.1339(6) -0.1886(12) 0.8709(4) 0.038(3) Uani 1 1 d . .
H4 H 0.1162 -0.2187 0.8424 0.046 Uiso 1 1 calc R .
C5 C 0.1706(5) -0.2705(12) 0.8971(5) 0.035(3) Uani 1 1 d . .
H5 H 0.1771 -0.3522 0.8856 0.042 Uiso 1 1 calc R .
C6 C 0.1952(4) -0.2332(12) 0.9369(4) 0.029(2) Uani 1 1 d . .
H6 H 0.2188 -0.2879 0.9549 0.034 Uiso 1 1 calc R .
C7 C 0.1856(4) -0.1039(10) 0.9536(4) 0.022(2) Uani 1 1 d . U
C8 C 0.2029(5) -0.0490(11) 0.9965(4) 0.029(2) Uani 1 1 d . U
C9 C 0.2442(5) -0.0758(11) 1.0337(5) 0.039(3) Uani 1 1 d . .
H9 H 0.2643 -0.1522 1.0328 0.047 Uiso 1 1 calc R .
C10 C 0.2548(5) 0.0045(11) 1.0691(4) 0.032(3) Uani 1 1 d . .
H10 H 0.2818 -0.0158 1.0933 0.039 Uiso 1 1 calc R .
C11 C 0.2269(5) 0.1163(13) 1.0709(5) 0.038(3) Uani 1 1 d . .
H11 H 0.2341 0.1705 1.0971 0.045 Uiso 1 1 calc R .
C12 C 0.1889(4) 0.1525(10) 1.0361(4) 0.026(2) Uani 1 1 d . .
H12 H 0.1699 0.2299 1.0388 0.031 Uiso 1 1 calc R .
C13 C 0.1782(5) 0.0756(9) 0.9968(4) 0.025(2) Uani 1 1 d . .
C57 C 0.0373(4) 0.1101(10) 1.0417(4) 0.024(2) Uani 1 1 d . .
C58 C 0.0503(5) 0.1828(10) 1.0734(5) 0.029(2) Uani 1 1 d . .
C59 C 0.0650(5) 0.2729(11) 1.1091(4) 0.027(2) Uani 1 1 d . .
C60 C 0.1017(6) 0.2435(15) 1.1457(6) 0.044(3) Uani 1 1 d . .
H60 H 0.1173 0.1623 1.1471 0.053 Uiso 1 1 calc R .
C61 C 0.1169(6) 0.3301(15) 1.1812(4) 0.044(3) Uani 1 1 d . .
H61 H 0.1423 0.3083 1.2064 0.053 Uiso 1 1 calc R .
C62 C 0.0939(7) 0.4483(14) 1.1785(6) 0.052(4) Uani 1 1 d . .
H62 H 0.1028 0.5079 1.2026 0.062 Uiso 1 1 calc R .
C63 C 0.0588(6) 0.4793(11) 1.1415(5) 0.038(3) Uani 1 1 d . .
H63 H 0.0447 0.5615 1.1388 0.046 Uiso 1 1 calc R .
C64 C 0.0440(6) 0.3926(11) 1.1084(5) 0.038(3) Uani 1 1 d . .
H64 H 0.0180 0.4151 1.0837 0.046 Uiso 1 1 calc R .
C49 C 0.0145(5) -0.1050(10) 0.9561(4) 0.026(2) Uani 1 1 d . U
C50 C -0.0019(4) -0.1785(10) 0.9260(3) 0.019(2) Uani 1 1 d . .
C51 C -0.0172(5) -0.2637(11) 0.8892(4) 0.028(2) Uani 1 1 d . .
C52 C -0.0494(7) -0.2260(15) 0.8502(5) 0.052(4) Uani 1 1 d . .
H52 H -0.0617 -0.1424 0.8474 0.063 Uiso 1 1 calc R .
C53 C -0.0634(8) -0.3123(17) 0.8154(6) 0.060(4) Uani 1 1 d . .
H53 H -0.0857 -0.2870 0.7886 0.071 Uiso 1 1 calc R .
C54 C -0.0466(7) -0.4296(16) 0.8182(6) 0.052(4) Uani 1 1 d . .
H54 H -0.0555 -0.4862 0.7931 0.062 Uiso 1 1 calc R .
C55 C -0.0172(7) -0.4671(14) 0.8563(6) 0.048(4) Uani 1 1 d . .
H55 H -0.0068 -0.5519 0.8589 0.058 Uiso 1 1 calc R .
C56 C -0.0016(7) -0.3873(11) 0.8914(5) 0.040(3) Uani 1 1 d . .
H56 H 0.0202 -0.4163 0.9179 0.047 Uiso 1 1 calc R .

loop_
_atom_site_aniso_label
_atom_site_aniso_U_11
_atom_site_aniso_U_22
_atom_site_aniso_U_33
_atom_site_aniso_U_23
_atom_site_aniso_U_13
_atom_site_aniso_U_12
Nd1 0.0135(2) 0.0197(2) 0.0295(3) 0.0032(3) 0.0033(2) 0.00101(19)
Nd2 0.0140(2) 0.0212(2) 0.0316(3) 0.0015(3) 0.0019(2) 0.00190(19)
Si1 0.0081(12) 0.0348(18) 0.0422(19) 0.0144(15) -0.0008(13) -0.0009(12)
Si2 0.0196(13) 0.0257(15) 0.0331(17) 0.0125(13) 0.0007(13) 0.0000(12)
N1 0.018(4) 0.026(5) 0.023(4) 0.010(4) 0.004(3) 0.006(3)
N2 0.015(4) 0.024(5) 0.046(6) 0.003(4) 0.003(4) 0.003(3)
C16 0.018(4) 0.024(5) 0.026(5) 0.012(4) 0.006(4) 0.000(4)
C20 0.012(5) 0.033(6) 0.035(6) -0.001(5) 0.004(4) 0.005(4)
C19 0.026(5) 0.036(6) 0.006(4) -0.002(4) 0.005(4) 0.006(5)
B1 0.026(6) 0.016(5) 0.020(5) -0.003(4) 0.008(4) -0.010(4)
C18 0.016(4) 0.017(4) 0.029(6) -0.002(4) 0.005(4) 0.002(4)
C17 0.011(4) 0.025(5) 0.036(6) 0.003(4) 0.001(4) -0.007(4)
C21 0.040(6) 0.056(7) 0.028(5) 0.009(5) -0.008(4) -0.003(5)
C22 0.064(6) 0.072(7) 0.036(5) 0.010(5) -0.008(5) -0.008(6)
C23 0.012(4) 0.025(5) 0.047(7) -0.003(5) -0.001(4) 0.012(4)
C24 0.044(7) 0.032(6) 0.046(8) 0.000(6) 0.022(6) 0.007(6)
C39 0.019(6) 0.041(7) 0.092(12) 0.020(7) -0.019(6) -0.006(5)
C38 0.027(6) 0.083(9) 0.044(7) 0.038(7) 0.015(5) 0.015(6)
C25 0.025(5) 0.031(6) 0.028(6) 0.008(5) -0.005(4) -0.015(5)
C37 0.006(3) 0.035(5) 0.030(4) 0.002(4) -0.002(3) -0.007(3)
C36 0.022(5) 0.034(6) 0.034(6) 0.005(5) -0.003(5) -0.007(5)
C35 0.024(5) 0.030(6) 0.040(7) 0.011(5) -0.006(5) -0.009(5)
C34 0.027(4) 0.033(5) 0.042(5) 0.009(4) -0.005(4) 0.001(4)
C33 0.0234(16) 0.0234(16) 0.0234(16) 0.00001(14) 0.00000(14) 0.00000(14)
C32 0.013(2) 0.022(3) 0.023(3) 0.002(2) 0.006(2) -0.007(2)
C31 0.036(6) 0.017(5) 0.031(6) 0.008(4) 0.009(5) -0.003(4)
C30 0.029(6) 0.042(7) 0.044(7) 0.001(6) 0.007(5) 0.023(6)
C29 0.046(8) 0.055(9) 0.051(9) -0.032(8) -0.005(7) 0.027(7)
C28 0.032(7) 0.071(10) 0.042(8) -0.018(7) 0.010(6) 0.008(7)
C27 0.023(5) 0.050(7) 0.022(5) -0.001(5) 0.006(4) 0.016(5)
C26 0.016(5) 0.057(8) 0.039(7) -0.030(6) 0.000(5) 0.002(5)
C40 0.009(3) 0.024(4) 0.029(4) -0.002(4) -0.009(3) -0.002(3)
C44 0.026(5) 0.019(5) 0.021(5) 0.001(4) -0.008(4) 0.009(4)
C43 0.025(5) 0.016(5) 0.029(6) 0.003(4) -0.007(5) 0.004(4)
B2 0.014(5) 0.019(6) 0.047(8) 0.011(5) -0.008(5) 0.006(4)
C42 0.013(5) 0.024(5) 0.043(7) 0.002(5) -0.015(5) 0.005(4)
C41 0.027(5) 0.024(5) 0.020(5) 0.012(4) -0.004(4) 0.003(4)
C47 0.052(7) 0.041(6) 0.076(8) 0.018(6) -0.022(6) 0.000(6)
C48 0.071(7) 0.058(6) 0.084(8) 0.018(6) -0.021(6) -0.004(6)
C45 0.028(6) 0.037(7) 0.046(7) 0.018(6) 0.019(5) 0.008(5)
C46 0.053(9) 0.023(6) 0.079(11) -0.001(7) 0.031(8) 0.000(6)
C14 0.031(7) 0.054(9) 0.073(10) 0.036(8) 0.001(7) 0.012(6)
C15 0.035(7) 0.022(5) 0.073(11) 0.011(6) -0.011(6) -0.002(5)
C1 0.017(4) 0.028(4) 0.033(4) -0.005(4) 0.018(4) -0.001(4)
C2 0.014(4) 0.025(5) 0.015(4) 0.009(4) 0.000(3) 0.003(4)
C3 0.027(5) 0.048(7) 0.026(6) 0.010(5) 0.001(4) 0.004(5)
C4 0.056(8) 0.034(7) 0.025(6) -0.001(5) -0.002(6) 0.003(6)
C5 0.033(6) 0.037(7) 0.036(7) -0.014(6) 0.003(5) 0.011(5)
C6 0.019(5) 0.039(7) 0.028(6) 0.003(5) 0.011(4) 0.010(5)
C7 0.009(3) 0.026(4) 0.030(4) 0.000(4) 0.002(3) 0.004(3)
C8 0.021(4) 0.030(4) 0.036(5) -0.003(4) -0.011(4) 0.018(4)
C9 0.031(6) 0.032(6) 0.054(7) 0.011(6) 0.002(5) -0.002(5)
C10 0.023(5) 0.037(6) 0.036(6) 0.012(5) -0.017(5) -0.008(5)
C11 0.020(5) 0.056(8) 0.037(7) 0.015(6) -0.013(5) -0.023(5)
C12 0.019(5) 0.018(5) 0.040(6) 0.007(4) 0.008(4) -0.007(4)
C13 0.024(5) 0.018(5) 0.033(5) 0.012(4) 0.012(4) 0.004(4)
C57 0.014(4) 0.031(5) 0.029(5) 0.001(4) 0.007(4) -0.011(4)
C58 0.026(5) 0.018(5) 0.043(7) 0.009(5) 0.015(5) -0.001(4)
C59 0.029(6) 0.030(6) 0.022(5) 0.007(5) 0.003(4) -0.012(5)
C60 0.032(6) 0.048(8) 0.053(9) -0.003(7) -0.011(6) 0.007(6)
C61 0.039(7) 0.076(10) 0.018(6) -0.011(6) -0.013(5) 0.010(7)
C62 0.087(13) 0.034(7) 0.035(8) -0.015(6) 0.005(7) -0.026(7)
C63 0.055(8) 0.021(6) 0.040(7) -0.008(5) 0.012(6) -0.004(5)
C64 0.054(8) 0.033(6) 0.029(6) -0.002(5) -0.005(6) 0.009(6)
C49 0.024(4) 0.022(4) 0.032(5) -0.001(4) -0.012(4) 0.015(4)
C50 0.014(4) 0.030(5) 0.015(4) 0.006(4) 0.002(4) 0.002(4)
C51 0.025(5) 0.029(6) 0.030(6) -0.006(5) 0.009(4) -0.002(5)
C52 0.079(11) 0.050(9) 0.028(7) -0.020(6) -0.008(7) 0.025(8)
C53 0.076(12) 0.068(11) 0.035(8) -0.003(7) -0.018(8) -0.002(9)
C54 0.062(10) 0.058(10) 0.035(8) -0.024(7) -0.001(6) -0.012(8)
C55 0.059(9) 0.033(7) 0.053(9) -0.007(6) 0.013(7) -0.009(7)
C56 0.052(8) 0.030(6) 0.037(7) -0.003(5) 0.012(6) -0.005(6)

loop_
_atom_type_symbol
_atom_type_description
_atom_type_scat_dispersion_real
_atom_type_scat_dispersion_imag
_atom_type_scat_source
C C 0.0033 0.0016 'International Tables Vol C Tables 4.2.6.8 and 6.1.1.4'
H H 0.0000 0.0000 'International Tables Vol C Tables 4.2.6.8 and 6.1.1.4'
B B 0.0013 0.0007 'International Tables Vol C Tables 4.2.6.8 and 6.1.1.4'
N N 0.0061 0.0033 'International Tables Vol C Tables 4.2.6.8 and 6.1.1.4'
Nd Nd -0.1943 3.0179 'International Tables Vol C Tables 4.2.6.8 and 6.1.1.4'
Si Si 0.0817 0.0704 'International Tables Vol C Tables 4.2.6.8 and 6.1.1.4'

loop_
_geom_angle_atom_site_label_1
_geom_angle_atom_site_label_2
_geom_angle_atom_site_label_3
_geom_angle
C16 Nd1 C20 29.7(3)
C16 Nd1 C19 51.2(3)
C16 Nd1 C18 51.8(3)
C16 Nd1 C17 29.4(3)
C16 Nd1 C1 168.5(3)
C16 Nd1 C2 149.8(3)
C16 Nd1 C7 138.7(3)
C20 Nd1 C19 27.8(3)
C20 Nd1 C18 61.3(3)
C20 Nd1 C17 51.9(3)
C20 Nd1 C2 171.3(3)
C20 Nd1 C7 142.4(3)
C18 Nd1 C19 53.5(3)
C17 Nd1 C19 60.1(3)
C17 Nd1 C18 28.0(3)
C17 Nd1 C2 123.8(3)
C17 Nd1 C7 109.6(3)
C1 Nd1 C20 154.3(3)
C1 Nd1 C19 138.3(3)
C1 Nd1 C18 136.7(3)
C1 Nd1 C17 153.4(3)
C1 Nd1 C2 29.6(3)
C1 Nd1 C7 48.5(3)
C2 Nd1 C19 144.6(3)
C2 Nd1 C18 111.3(3)
C7 Nd1 C19 116.4(3)
C7 Nd1 C18 88.2(3)
C7 Nd1 C2 29.0(3)
C8 Nd1 C16 140.4(3)
C8 Nd1 C20 123.9(3)
C8 Nd1 C19 96.2(3)
C8 Nd1 C18 92.2(3)
C8 Nd1 C17 119.7(3)
C8 Nd1 C1 51.0(3)
C8 Nd1 C2 49.5(3)
C8 Nd1 C7 29.3(3)
C8 Nd1 C13 31.8(3)
C13 Nd1 C16 158.6(3)
C13 Nd1 C20 129.3(3)
C13 Nd1 C19 107.9(3)
C13 Nd1 C18 123.2(3)
C13 Nd1 C17 151.1(3)
C13 Nd1 C1 30.5(3)
C13 Nd1 C2 49.5(3)
C13 Nd1 C7 49.2(3)
C57 Nd1 C16 90.8(3)
C57 Nd1 C20 79.9(3)
C57 Nd1 C19 95.2(3)
C57 Nd1 C18 140.5(3)
C57 Nd1 C17 119.3(3)
C57 Nd1 C1 82.3(3)
C57 Nd1 C2 108.0(3)
C57 Nd1 C7 130.4(3)
C57 Nd1 C8 117.3(3)
C57 Nd1 C13 86.4(3)
C49 Nd1 C16 81.8(4)
C49 Nd1 C20 108.0(4)
C49 Nd1 C19 133.1(4)
C49 Nd1 C18 100.3(3)
C49 Nd1 C17 79.6(3)
C49 Nd1 C1 88.3(4)
C49 Nd1 C2 77.1(3)
C49 Nd1 C7 98.2(4)
C49 Nd1 C8 125.8(4)
C49 Nd1 C13 118.8(4)
C49 Nd1 C57 83.9(3)
C25 Nd2 C32 52.0(3)
C25 Nd2 C31 53.0(3)
C25 Nd2 C40 165.6(3)
C25 Nd2 C44 153.4(3)
C25 Nd2 C43 137.4(3)
C25 Nd2 C42 138.1(3)
C25 Nd2 C41 155.0(3)
C37 Nd2 C25 31.7(3)
C37 Nd2 C32 30.4(3)
C37 Nd2 C31 51.3(3)
C37 Nd2 C26 49.1(3)
C37 Nd2 C40 159.3(3)
C37 Nd2 C44 150.9(3)
C37 Nd2 C43 121.7(3)
C37 Nd2 C42 106.6(3)
C37 Nd2 C41 129.8(3)
C32 Nd2 C40 142.3(3)
C32 Nd2 C43 92.0(3)
C32 Nd2 C42 94.5(3)
C32 Nd2 C41 123.5(3)
C31 Nd2 C32 30.8(3)
C31 Nd2 C40 136.7(3)
C31 Nd2 C43 84.4(3)
C31 Nd2 C42 112.4(3)
C31 Nd2 C41 138.9(3)
C26 Nd2 C25 30.7(4)
C26 Nd2 C32 48.9(3)
C26 Nd2 C31 30.5(4)
C26 Nd2 C40 149.9(3)
C26 Nd2 C44 123.0(4)
C26 Nd2 C43 110.1(4)
C26 Nd2 C42 141.8(3)
C26 Nd2 C41 169.3(4)
C40 Nd2 C43 54.0(3)
C40 Nd2 C42 53.6(3)
C44 Nd2 C32 120.7(3)
C44 Nd2 C31 106.4(3)
C44 Nd2 C40 30.6(3)
C44 Nd2 C43 29.3(3)
C44 Nd2 C42 61.1(3)
C44 Nd2 C41 51.5(3)
C43 Nd2 C42 52.5(3)
C41 Nd2 C40 29.7(3)
C41 Nd2 C43 60.5(3)
C41 Nd2 C42 29.1(3)
C57 Nd2 C25 88.8(3)
C57 Nd2 C37 120.5(3)
C57 Nd2 C32 129.1(3)
C57 Nd2 C31 101.7(4)
C57 Nd2 C26 80.5(3)
C57 Nd2 C40 79.0(3)
C57 Nd2 C44 78.6(3)
C57 Nd2 C43 101.9(3)
C57 Nd2 C42 132.5(3)
C57 Nd2 C41 105.6(3)
C57 Nd2 C49 81.5(3)
C49 Nd2 C25 83.0(4)
C49 Nd2 C37 88.4(4)
C49 Nd2 C32 117.7(3)
C49 Nd2 C31 135.5(4)
C49 Nd2 C26 110.7(4)
C49 Nd2 C40 87.8(3)
C49 Nd2 C44 117.6(3)
C49 Nd2 C43 139.1(4)
C49 Nd2 C42 95.2(3)
C49 Nd2 C41 79.2(4)
C39 Si1 C16 106.7(5)
C39 Si1 C38 106.7(8)
C38 Si1 C16 105.2(5)
C25 Si1 C16 117.4(5)
C25 Si1 C39 111.9(6)
C25 Si1 C38 108.4(6)
C40 Si2 C14 106.0(6)
C40 Si2 C15 107.8(6)
C40 Si2 C1 118.5(5)
C14 Si2 C15 107.0(7)
C14 Si2 C1 106.3(5)
C15 Si2 C1 110.5(5)
B1 N1 C21 123.4(10)
C23 N1 B1 123.1(9)
C23 N1 C21 113.5(9)
B2 N2 C45 119.6(11)
C47 N2 B2 124.8(11)
C47 N2 C45 115.4(11)
Si1 C16 Nd1 125.1(5)
C20 C16 Nd1 77.9(6)
C20 C16 Si1 119.2(8)
C17 C16 Nd1 78.1(6)
C17 C16 Si1 119.2(8)
C17 C16 C20 120.6(9)
Nd1 C20 H20 119.3
C16 C20 Nd1 72.4(6)
C16 C20 H20 119.3
C19 C20 Nd1 79.5(6)
C19 C20 C16 121.4(10)
C19 C20 H20 119.3
Nd1 C19 H19 119.2
C20 C19 Nd1 72.6(6)
C20 C19 H19 119.2
C20 C19 B1 121.5(10)
B1 C19 Nd1 81.7(6)
B1 C19 H19 119.2
N1 B1 Nd1 134.8(7)
N1 B1 C19 125.3(10)
N1 B1 C18 122.5(9)
C19 B1 Nd1 68.2(6)
C19 B1 C18 112.2(9)
C18 B1 Nd1 67.2(6)
Nd1 C18 H18 120.1
B1 C18 Nd1 82.5(6)
B1 C18 H18 120.1
C17 C18 Nd1 73.6(6)
C17 C18 B1 119.4(10)
C17 C18 H18 120.1
Nd1 C17 H17 118.2
C16 C17 Nd1 72.5(6)
C16 C17 H17 118.2
C18 C17 Nd1 78.4(6)
C18 C17 C16 123.4(10)
C18 C17 H17 118.2
N1 C21 H21A 108.1
N1 C21 H21B 108.1
H21A C21 H21B 107.3
C22 C21 N1 117.0(13)
C22 C21 H21A 108.1
C22 C21 H21B 108.0
C21 C22 H22A 109.5
C21 C22 H22B 109.5
C21 C22 H22C 109.5
H22A C22 H22B 109.5
H22A C22 H22C 109.5
H22B C22 H22C 109.5
N1 C23 H23A 108.3
N1 C23 H23B 108.3
N1 C23 C24 116.1(10)
H23A C23 H23B 107.4
C24 C23 H23A 108.3
C24 C23 H23B 108.3
C23 C24 H24A 109.5
C23 C24 H24B 109.5
C23 C24 H24C 109.5
H24A C24 H24B 109.5
H24A C24 H24C 109.5
H24B C24 H24C 109.5
Si1 C39 H39A 109.5
Si1 C39 H39B 109.5
Si1 C39 H39C 109.5
H39A C39 H39B 109.5
H39A C39 H39C 109.5
H39B C39 H39C 109.5
Si1 C38 H38A 109.5
Si1 C38 H38B 109.5
Si1 C38 H38C 109.5
H38A C38 H38B 109.5
H38A C38 H38C 109.5
H38B C38 H38C 109.5
Si1 C25 Nd2 126.2(6)
C37 C25 Nd2 73.0(6)
C37 C25 Si1 127.9(8)
C26 C25 Nd2 74.5(7)
C26 C25 Si1 129.9(9)
C26 C25 C37 100.7(10)
C25 C37 Nd2 75.3(5)
C36 C37 Nd2 110.2(7)
C36 C37 C25 130.4(10)
C36 C37 C32 118.0(9)
C32 C37 Nd2 77.6(6)
C32 C37 C25 111.4(9)
C37 C36 H36 121.1
C35 C36 C37 117.8(11)
C35 C36 H36 121.1
C36 C35 H35 118.6
C34 C35 C36 122.7(12)
C34 C35 H35 118.6
C35 C34 H34 120.0
C35 C34 C33 120.1(11)
C33 C34 H34 119.9
C34 C33 H33 120.6
C32 C33 C34 118.8(10)
C32 C33 H33 120.6
C37 C32 Nd2 72.0(5)
C37 C32 C31 108.6(9)
C33 C32 Nd2 116.7(7)
C33 C32 C37 122.4(10)
C33 C32 C31 128.8(10)
C31 C32 Nd2 74.0(6)
C32 C31 Nd2 75.2(6)
C30 C31 Nd2 117.3(8)
C30 C31 C32 133.4(12)
C30 C31 C26 123.7(12)
C26 C31 Nd2 73.6(7)
C26 C31 C32 102.9(9)
C31 C30 H30 120.6
C31 C30 C29 118.8(12)
C29 C30 H30 120.6
C30 C29 H29 119.8
C28 C29 C30 120.4(12)
C28 C29 H29 119.8
C29 C28 H28 119.8
C27 C28 C29 120.3(13)
C27 C28 H28 119.8
C28 C27 H27 119.5
C28 C27 C26 121.1(12)
C26 C27 H27 119.5
C25 C26 Nd2 74.8(6)
C25 C26 C27 128.3(12)
C31 C26 Nd2 75.9(7)
C31 C26 C25 116.1(10)
C31 C26 C27 115.5(11)
C27 C26 Nd2 120.2(8)
Si2 C40 Nd2 126.1(5)
C44 C40 Nd2 73.0(6)
C44 C40 Si2 122.0(7)
C41 C40 Nd2 74.8(6)
C41 C40 Si2 124.9(8)
C41 C40 C44 112.7(9)
Nd2 C44 H44 117.5
C40 C44 Nd2 76.4(6)
C40 C44 H44 117.5
C43 C44 Nd2 78.8(6)
C43 C44 C40 125.0(9)
C43 C44 H44 117.5
Nd2 C43 H43 119.0
C44 C43 Nd2 71.8(6)
C44 C43 H43 119.0
C44 C43 B2 121.9(10)
B2 C43 Nd2 84.4(6)
B2 C43 H43 119.0
N2 B2 Nd2 136.5(8)
N2 B2 C43 125.2(11)
N2 B2 C42 122.5(11)
C43 B2 Nd2 66.5(6)
C43 B2 C42 112.2(9)
C42 B2 Nd2 67.5(6)
Nd2 C42 H42 120.1
B2 C42 Nd2 82.8(7)
B2 C42 H42 120.1
C41 C42 Nd2 72.1(6)
C41 C42 B2 119.6(10)
C41 C42 H42 120.1
Nd2 C41 H41 116.4
C40 C41 Nd2 75.6(6)
C40 C41 H41 116.4
C42 C41 Nd2 78.8(7)
C42 C41 C40 127.0(10)
C42 C41 H41 116.4
N2 C47 H47A 108.3
N2 C47 H47B 108.3
N2 C47 C48 116.1(14)
H47A C47 H47B 107.4
C48 C47 H47A 108.3
C48 C47 H47B 108.3
C47 C48 H48A 109.5
C47 C48 H48B 109.5
C47 C48 H48C 109.5
H48A C48 H48B 109.5
H48A C48 H48C 109.5
H48B C48 H48C 109.5
N2 C45 H45A 109.3
N2 C45 H45B 109.3
N2 C45 C46 111.8(10)
H45A C45 H45B 107.9
C46 C45 H45A 109.3
C46 C45 H45B 109.3
C45 C46 H46A 109.5
C45 C46 H46B 109.5
C45 C46 H46C 109.5
H46A C46 H46B 109.5
H46A C46 H46C 109.5
H46B C46 H46C 109.5
Si2 C14 H14A 109.5
Si2 C14 H14B 109.5
Si2 C14 H14C 109.5
H14A C14 H14B 109.5
H14A C14 H14C 109.5
H14B C14 H14C 109.5
Si2 C15 H15A 109.5
Si2 C15 H15B 109.5
Si2 C15 H15C 109.5
H15A C15 H15B 109.5
H15A C15 H15C 109.5
H15B C15 H15C 109.5
Si2 C1 Nd1 123.9(4)
C2 C1 Nd1 78.7(6)
C2 C1 Si2 123.8(8)
C2 C1 C13 108.5(9)
C13 C1 Nd1 72.6(6)
C13 C1 Si2 126.8(8)
C1 C2 Nd1 71.7(5)
C1 C2 C3 133.7(10)
C3 C2 Nd1 119.6(7)
C7 C2 Nd1 75.2(6)
C7 C2 C1 107.3(9)
C7 C2 C3 119.0(10)
C2 C3 H3 121.0
C4 C3 C2 118.1(11)
C4 C3 H3 121.0
C3 C4 H4 118.4
C3 C4 C5 123.2(12)
C5 C4 H4 118.4
C4 C5 H5 119.9
C6 C5 C4 120.3(12)
C6 C5 H5 119.9
C5 C6 H6 120.6
C5 C6 C7 118.9(11)
C7 C6 H6 120.6
C2 C7 Nd1 75.8(6)
C2 C7 C6 120.2(10)
C6 C7 Nd1 113.5(7)
C8 C7 Nd1 69.7(6)
C8 C7 C2 110.6(9)
C8 C7 C6 128.4(10)
C7 C8 Nd1 81.0(6)
C7 C8 C9 136.2(10)
C7 C8 C13 106.3(9)
C9 C8 Nd1 118.5(8)
C9 C8 C13 116.4(11)
C13 C8 Nd1 74.2(6)
C8 C9 H9 119.3
C10 C9 C8 121.4(11)
C10 C9 H9 119.3
C9 C10 H10 119.7
C9 C10 C11 120.5(11)
C11 C10 H10 119.7
C10 C11 H11 118.8
C12 C11 C10 122.4(12)
C12 C11 H11 118.8
C11 C12 H12 120.0
C11 C12 C13 119.9(11)
C13 C12 H12 120.0
C1 C13 Nd1 76.9(6)
C1 C13 C8 107.1(10)
C8 C13 Nd1 73.9(6)
C12 C13 Nd1 110.3(6)
C12 C13 C1 134.0(10)
C12 C13 C8 118.7(10)
Nd1 C57 Nd2 97.4(4)
C58 C57 Nd1 126.3(9)
C58 C57 Nd2 136.2(9)
C57 C58 C59 177.4(12)
C60 C59 C58 120.6(12)
C60 C59 C64 116.8(12)
C64 C59 C58 122.6(11)
C59 C60 H60 119.1
C59 C60 C61 121.8(14)
C61 C60 H60 119.1
C60 C61 H61 120.8
C62 C61 C60 118.3(13)
C62 C61 H61 120.8
C61 C62 H62 119.9
C63 C62 C61 120.3(13)
C63 C62 H62 119.9
C62 C63 H63 120.1
C64 C63 C62 119.8(13)
C64 C63 H63 120.1
C59 C64 H64 118.5
C63 C64 C59 122.9(13)
C63 C64 H64 118.5
Nd1 C49 Nd2 97.1(4)
C50 C49 Nd1 139.9(8)
C50 C49 Nd2 122.6(8)
C49 C50 C51 176.0(11)
C52 C51 C50 120.8(11)
C52 C51 C56 117.6(12)
C56 C51 C50 121.7(12)
C51 C52 H52 120.7
C53 C52 C51 118.7(14)
C53 C52 H52 120.7
C52 C53 H53 119.0
C54 C53 C52 122.1(15)
C54 C53 H53 119.0
C53 C54 H54 120.3
C55 C54 C53 119.4(14)
C55 C54 H54 120.3
C54 C55 H55 119.3
C54 C55 C56 121.5(15)
C56 C55 H55 119.3
C51 C56 H56 119.6
C55 C56 C51 120.7(14)
C55 C56 H56 119.6

loop_
_geom_bond_atom_site_label_1
_geom_bond_atom_site_label_2
_geom_bond_distance
Nd1 C16 2.714(10)
Nd1 C20 2.784(12)
Nd1 C19 2.868(10)
Nd1 C18 2.843(10)
Nd1 C17 2.785(10)
Nd1 C1 2.727(10)
Nd1 C2 2.817(9)
Nd1 C7 2.810(10)
Nd1 C8 2.668(11)
Nd1 C13 2.672(10)
Nd1 C57 2.523(11)
Nd1 C49 2.507(11)
Nd2 C25 2.731(11)
Nd2 C37 2.701(10)
Nd2 C32 2.774(9)
Nd2 C31 2.758(12)
Nd2 C26 2.727(13)
Nd2 C40 2.799(11)
Nd2 C44 2.756(10)
Nd2 C43 2.845(10)
Nd2 C42 2.876(12)
Nd2 C41 2.789(10)
Nd2 C57 2.562(11)
Nd2 C49 2.592(10)
Si1 C16 1.940(11)
Si1 C39 1.861(15)
Si1 C38 1.905(13)
Si1 C25 1.844(12)
Si2 C40 1.822(10)
Si2 C14 1.857(15)
Si2 C15 1.877(14)
Si2 C1 1.898(12)
N1 B1 1.438(15)
N1 C21 1.477(16)
N1 C23 1.431(14)
N2 B2 1.425(14)
N2 C47 1.422(19)
N2 C45 1.491(15)
C16 C20 1.413(16)
C16 C17 1.395(15)
C20 H20 1.0000
C20 C19 1.360(14)
C19 H19 1.0000
C19 B1 1.547(15)
B1 C18 1.552(15)
C18 H18 1.0000
C18 C17 1.362(13)
C17 H17 1.0000
C21 H21A 0.9900
C21 H21B 0.9900
C21 C22 1.457(19)
C22 H22A 0.9800
C22 H22B 0.9800
C22 H22C 0.9800
C23 H23A 0.9900
C23 H23B 0.9900
C23 C24 1.519(17)
C24 H24A 0.9800
C24 H24B 0.9800
C24 H24C 0.9800
C39 H39A 0.9800
C39 H39B 0.9800
C39 H39C 0.9800
C38 H38A 0.9800
C38 H38B 0.9800
C38 H38C 0.9800
C25 C37 1.484(14)
C25 C26 1.445(17)
C37 C36 1.417(16)
C37 C32 1.439(15)
C36 H36 0.9500
C36 C35 1.392(16)
C35 H35 0.9500
C35 C34 1.384(17)
C34 H34 0.9500
C34 C33 1.396(16)
C33 H33 0.9500
C33 C32 1.360(14)
C32 C31 1.470(16)
C31 C30 1.322(17)
C31 C26 1.444(18)
C30 H30 0.9500
C30 C29 1.44(2)
C29 H29 0.9500
C29 C28 1.42(2)
C28 H28 0.9500
C28 C27 1.336(19)
C27 H27 0.9500
C27 C26 1.477(16)
C40 C44 1.466(14)
C40 C41 1.430(15)
C44 H44 1.0000
C44 C43 1.421(14)
C43 H43 1.0000
C43 B2 1.506(17)
B2 C42 1.541(17)
C42 H42 1.0000
C42 C41 1.428(14)
C41 H41 1.0000
C47 H47A 0.9900
C47 H47B 0.9900
C47 C48 1.49(2)
C48 H48A 0.9800
C48 H48B 0.9800
C48 H48C 0.9800
C45 H45A 0.9900
C45 H45B 0.9900
C45 C46 1.524(17)
C46 H46A 0.9800
C46 H46B 0.9800
C46 H46C 0.9800
C14 H14A 0.9800
C14 H14B 0.9800
C14 H14C 0.9800
C15 H15A 0.9800
C15 H15B 0.9800
C15 H15C 0.9800
C1 C2 1.417(14)
C1 C13 1.422(16)
C2 C3 1.417(15)
C2 C7 1.409(13)
C3 H3 0.9500
C3 C4 1.375(18)
C4 H4 0.9500
C4 C5 1.433(18)
C5 H5 0.9500
C5 C6 1.309(18)
C6 H6 0.9500
C6 C7 1.486(16)
C7 C8 1.390(16)
C8 C9 1.446(16)
C8 C13 1.464(14)
C9 H9 0.9500
C9 C10 1.333(18)
C10 H10 0.9500
C10 C11 1.373(19)
C11 H11 0.9500
C11 C12 1.371(16)
C12 H12 0.9500
C12 C13 1.392(16)
C57 C58 1.216(16)
C58 C59 1.430(17)
C59 C60 1.370(18)
C59 C64 1.383(17)
C60 H60 0.9500
C60 C61 1.40(2)
C61 H61 0.9500
C61 C62 1.39(2)
C62 H62 0.9500
C62 C63 1.36(2)
C63 H63 0.9500
C63 C64 1.355(17)
C64 H64 0.9500
C49 C50 1.214(15)
C50 C51 1.419(16)
C51 C52 1.382(19)
C51 C56 1.384(17)
C52 H52 0.9500
C52 C53 1.38(2)
C53 H53 0.9500
C53 C54 1.33(2)
C54 H54 0.9500
C54 C55 1.33(2)
C55 H55 0.9500
C55 C56 1.35(2)
C56 H56 0.9500

loop_
_geom_torsion_atom_site_label_1
_geom_torsion_atom_site_label_2
_geom_torsion_atom_site_label_3
_geom_torsion_atom_site_label_4
_geom_torsion
Nd1 C16 C20 C19 -65.4(10)
Nd1 C16 C17 C18 62.6(10)
Nd1 C20 C19 B1 -68.4(9)
Nd1 C19 B1 N1 130.3(10)
Nd1 C19 B1 C18 -52.2(8)
Nd1 B1 C18 C17 -66.4(9)
Nd1 C18 C17 C16 -59.8(10)
Nd1 C1 C2 C3 113.8(12)
Nd1 C1 C2 C7 -67.4(7)
Nd1 C1 C13 C8 68.4(7)
Nd1 C1 C13 C12 -105.7(12)
Nd1 C2 C3 C4 -82.8(12)
Nd1 C2 C7 C6 109.2(9)
Nd1 C2 C7 C8 -61.5(8)
Nd1 C7 C8 C9 122.3(16)
Nd1 C7 C8 C13 -70.6(7)
Nd1 C8 C9 C10 -79.0(13)
Nd1 C8 C13 C1 -70.4(7)
Nd1 C8 C13 C12 104.7(9)
Nd2 C25 C37 C36 104.2(11)
Nd2 C25 C37 C32 -70.0(7)
Nd2 C25 C26 C31 65.6(10)
Nd2 C25 C26 C27 -116.8(13)
Nd2 C37 C36 C35 -89.5(10)
Nd2 C37 C32 C33 110.7(9)
Nd2 C37 C32 C31 -65.4(7)
Nd2 C32 C31 C30 113.8(14)
Nd2 C32 C31 C26 -68.8(8)
Nd2 C31 C30 C29 -93.0(14)
Nd2 C31 C26 C25 -65.0(9)
Nd2 C31 C26 C27 117.1(10)
Nd2 C40 C44 C43 -65.6(10)
Nd2 C40 C41 C42 63.5(10)
Nd2 C44 C43 B2 -71.1(10)
Nd2 C43 B2 N2 131.5(11)
Nd2 C43 B2 C42 -51.1(9)
Nd2 B2 C42 C41 -64.6(9)
Nd2 C42 C41 C40 -62.1(10)
Si1 C16 C20 Nd1 -123.6(7)
Si1 C16 C20 C19 171.0(9)
Si1 C16 C17 Nd1 123.7(7)
Si1 C16 C17 C18 -173.7(8)
Si1 C25 C37 Nd2 -123.0(9)
Si1 C25 C37 C36 -18.8(17)
Si1 C25 C37 C32 167.0(8)
Si1 C25 C26 Nd2 124.5(10)
Si1 C25 C26 C31 -169.9(9)
Si1 C25 C26 C27 7.8(19)
Si2 C40 C44 Nd2 -122.4(8)
Si2 C40 C44 C43 172.0(8)
Si2 C40 C41 Nd2 123.7(8)
Si2 C40 C41 C42 -172.8(9)
Si2 C1 C2 Nd1 -123.5(7)
Si2 C1 C2 C3 -9.6(16)
Si2 C1 C2 C7 169.1(7)
Si2 C1 C13 Nd1 119.7(7)
Si2 C1 C13 C8 -171.9(8)
Si2 C1 C13 C12 14.1(17)
N1 B1 C18 Nd1 -129.7(9)
N1 B1 C18 C17 163.9(10)
N2 B2 C42 Nd2 -131.9(11)
N2 B2 C42 C41 163.5(11)
C16 Si1 C25 Nd2 24.1(8)
C16 Si1 C25 C37 120.5(9)
C16 Si1 C25 C26 -76.2(12)
C16 C20 C19 Nd1 61.8(10)
C16 C20 C19 B1 -6.6(17)
C20 C16 C17 Nd1 -68.0(9)
C20 C16 C17 C18 -5.5(17)
C20 C19 B1 Nd1 63.7(9)
C20 C19 B1 N1 -165.9(10)
C20 C19 B1 C18 11.5(14)
C19 B1 C18 Nd1 52.7(8)
C19 B1 C18 C17 -13.7(14)
B1 N1 C21 C22 110.2(15)
B1 N1 C23 C24 -83.2(14)
B1 C18 C17 Nd1 71.3(9)
B1 C18 C17 C16 11.5(16)
C17 C16 C20 Nd1 68.2(9)
C17 C16 C20 C19 2.8(17)
C21 N1 B1 Nd1 92.5(12)
C21 N1 B1 C19 -1.0(16)
C21 N1 B1 C18 -178.2(10)
C21 N1 C23 C24 96.5(13)
C23 N1 B1 Nd1 -87.8(13)
C23 N1 B1 C19 178.7(10)
C23 N1 B1 C18 1.5(15)
C23 N1 C21 C22 -69.5(15)
C39 Si1 C25 Nd2 -99.7(7)
C39 Si1 C25 C37 -3.3(12)
C39 Si1 C25 C26 160.0(11)
C38 Si1 C25 Nd2 143.0(7)
C38 Si1 C25 C37 -120.7(11)
C38 Si1 C25 C26 42.7(13)
C25 C37 C36 C35 -177.1(11)
C25 C37 C32 Nd2 68.6(7)
C25 C37 C32 C33 179.3(9)
C25 C37 C32 C31 3.2(11)
C37 C25 C26 Nd2 -68.8(6)
C37 C25 C26 C31 -3.2(13)
C37 C25 C26 C27 174.4(12)
C37 C36 C35 C34 0.1(17)
C37 C32 C31 Nd2 64.1(7)
C37 C32 C31 C30 177.9(13)
C37 C32 C31 C26 -4.7(11)
C36 C37 C32 Nd2 -106.5(9)
C36 C37 C32 C33 4.2(14)
C36 C37 C32 C31 -171.9(9)
C36 C35 C34 C33 2.0(18)
C35 C34 C33 C32 -1.0(17)
C34 C33 C32 Nd2 82.7(11)
C34 C33 C32 C37 -2.1(15)
C34 C33 C32 C31 173.1(10)
C33 C32 C31 Nd2 -111.7(11)
C33 C32 C31 C30 2(2)
C33 C32 C31 C26 179.5(10)
C32 C37 C36 C35 -3.1(15)
C32 C31 C30 C29 171.7(13)
C32 C31 C26 Nd2 70.1(7)
C32 C31 C26 C25 5.1(14)
C32 C31 C26 C27 -172.9(10)
C31 C30 C29 C28 4(2)
C30 C31 C26 Nd2 -112.2(12)
C30 C31 C26 C25 -177.2(12)
C30 C31 C26 C27 4.8(18)
C30 C29 C28 C27 -4(2)
C29 C28 C27 C26 3(2)
C28 C27 C26 Nd2 84.3(13)
C28 C27 C26 C25 178.6(13)
C28 C27 C26 C31 -3.8(18)
C26 C25 C37 Nd2 69.9(7)
C26 C25 C37 C36 174.2(11)
C26 C25 C37 C32 -0.1(11)
C26 C31 C30 C29 -5(2)
C40 Si2 C1 Nd1 -26.0(8)
C40 Si2 C1 C2 73.6(9)
C40 Si2 C1 C13 -119.1(9)
C40 C44 C43 Nd2 64.4(10)
C40 C44 C43 B2 -6.7(16)
C44 C40 C41 Nd2 -63.8(8)
C44 C40 C41 C42 -0.3(16)
C44 C43 B2 Nd2 64.6(9)
C44 C43 B2 N2 -164.0(11)
C44 C43 B2 C42 13.4(15)
C43 B2 C42 Nd2 50.6(9)
C43 B2 C42 C41 -14.0(15)
B2 N2 C47 C48 -113.8(17)
B2 N2 C45 C46 86.0(15)
B2 C42 C41 Nd2 70.4(10)
B2 C42 C41 C40 8.3(17)
C41 C40 C44 Nd2 64.9(8)
C41 C40 C44 C43 -0.7(15)
C47 N2 B2 Nd2 -90.1(17)
C47 N2 B2 C43 177.9(13)
C47 N2 B2 C42 0.7(19)
C47 N2 C45 C46 -97.2(15)
C45 N2 B2 Nd2 86.4(14)
C45 N2 B2 C43 -5.7(17)
C45 N2 B2 C42 177.2(10)
C45 N2 C47 C48 69.6(18)
C14 Si2 C40 Nd2 142.5(7)
C14 Si2 C40 C44 -125.8(10)
C14 Si2 C40 C41 46.1(11)
C14 Si2 C1 Nd1 -145.2(7)
C14 Si2 C1 C2 -45.5(10)
C14 Si2 C1 C13 121.8(10)
C15 Si2 C40 Nd2 -103.1(7)
C15 Si2 C40 C44 -11.4(11)
C15 Si2 C40 C41 160.4(10)
C15 Si2 C1 Nd1 99.1(7)
C15 Si2 C1 C2 -161.3(9)
C15 Si2 C1 C13 6.0(11)
C1 Si2 C40 Nd2 23.3(8)
C1 Si2 C40 C44 115.0(9)
C1 Si2 C40 C41 -73.2(11)
C1 C2 C3 C4 -175.3(11)
C1 C2 C7 Nd1 65.0(7)
C1 C2 C7 C6 174.2(9)
C1 C2 C7 C8 3.6(12)
C2 C1 C13 Nd1 -71.3(7)
C2 C1 C13 C8 -3.0(11)
C2 C1 C13 C12 -177.0(11)
C2 C3 C4 C5 -3(2)
C2 C7 C8 Nd1 65.2(8)
C2 C7 C8 C9 -172.5(14)
C2 C7 C8 C13 -5.4(13)
C3 C2 C7 Nd1 -116.0(9)
C3 C2 C7 C6 -6.8(15)
C3 C2 C7 C8 -177.4(10)
C3 C4 C5 C6 1(2)
C4 C5 C6 C7 -1.6(18)
C5 C6 C7 Nd1 91.3(11)
C5 C6 C7 C2 4.6(16)
C5 C6 C7 C8 173.4(12)
C6 C7 C8 Nd1 -104.5(11)
C6 C7 C8 C9 18(2)
C6 C7 C8 C13 -175.0(10)
C7 C2 C3 C4 6.1(16)
C7 C8 C9 C10 172.9(14)
C7 C8 C13 Nd1 75.4(8)
C7 C8 C13 C1 5.1(12)
C7 C8 C13 C12 -179.8(9)
C8 C9 C10 C11 -0.8(19)
C9 C8 C13 Nd1 -114.5(11)
C9 C8 C13 C1 175.2(10)
C9 C8 C13 C12 -9.7(16)
C9 C10 C11 C12 -2.3(19)
C10 C11 C12 C13 -1.1(17)
C11 C12 C13 Nd1 89.5(10)
C11 C12 C13 C1 -179.3(11)
C11 C12 C13 C8 7.2(15)
C13 C1 C2 Nd1 67.2(7)
C13 C1 C2 C3 -179.0(11)
C13 C1 C2 C7 -0.2(11)
C13 C8 C9 C10 6.7(18)
C58 C59 C60 C61 179.9(12)
C58 C59 C64 C63 -178.3(12)
C59 C60 C61 C62 0(2)
C60 C59 C64 C63 1(2)
C60 C61 C62 C63 -2(2)
C61 C62 C63 C64 3(2)
C62 C63 C64 C59 -3(2)
C64 C59 C60 C61 1(2)
C50 C51 C52 C53 -179.9(14)
C50 C51 C56 C55 179.3(12)
C51 C52 C53 C54 0(3)
C52 C51 C56 C55 1(2)
C52 C53 C54 C55 2(3)
C53 C54 C55 C56 -3(2)
C54 C55 C56 C51 2(2)
C56 C51 C52 C53 -1(2)

loop_
_smtbx_masks_void_nr
_smtbx_masks_void_average_x
_smtbx_masks_void_average_y
_smtbx_masks_void_average_z
_smtbx_masks_void_volume
_smtbx_masks_void_count_electrons
1 -0.139 -0.121 0.249 1051.6 0.0
2 0.491 -0.352 0.749 1051.6 0.0

loop_
_twin_individual_id
_twin_individual_mass_fraction_refined
1 0.52(3)
2 0.48(3)
